data_2234574
loop_
_publ_author_name
'Zhang, Yi'
'Zhu, Bo-Han'

_publ_section_title
;
 1-Cyanomethyl-1,4-diazoniabicyclo[2.2.2]octane tetrachloridocobaltate(II)
;
_journal_coeditor_code CV5283
_journal_issue 5
_journal_name_full 'Acta Crystallographica Section E'
_journal_page_first m665
_journal_paper_doi 10.1107/S1600536812017187
_journal_volume 68
_journal_year 2012
_chemical_formula_iupac '(C8 H15 N3) [Co Cl4]'
_chemical_formula_moiety 'C8 H15 N3 2+, Cl4 Co 2-'
_chemical_formula_sum 'C8 H15 Cl4 Co N3'
_chemical_formula_weight 353.96
_chemical_name_systematic
;
1-Cyanomethyl-1,4-diazoniabicyclo[2.2.2]octane tetrachloridocobaltate(II)
;
_space_group_IT_number 14
_symmetry_cell_setting monoclinic
_symmetry_space_group_name_Hall '-P 2ybc'
_symmetry_space_group_name_H-M 'P 1 21/c 1'
_atom_sites_solution_hydrogens geom
_atom_sites_solution_primary direct
_atom_sites_solution_secondary difmap
_audit_creation_method SHELXL-97
_cell_angle_alpha 90.00
_cell_angle_beta 93.78(3)
_cell_angle_gamma 90.00
_cell_formula_units_Z 4
_cell_length_a 8.3085(17)
_cell_length_b 13.604(3)
_cell_length_c 12.185(2)
_cell_measurement_reflns_used 2622
_cell_measurement_temperature 298(2)
_cell_measurement_theta_max 27.45
_cell_measurement_theta_min 3.08
_cell_volume 1374.3(5)
_computing_cell_refinement '<i>SCXmini Benchtop Crystallography System Software</i> (Rigaku, 2006)'
_computing_data_collection '<i>SCXmini Benchtop Crystallography System Software</i> (Rigaku, 2006)'
_computing_data_reduction '<i>SCXmini Benchtop Crystallography System Software</i> (Rigaku, 2006)'
_computing_molecular_graphics '<i>SHELXTL</i> (Sheldrick, 2008)'
_computing_publication_material '<i>SHELXL97</i> (Sheldrick, 2008)'
_computing_structure_refinement '<i>SHELXL97</i> (Sheldrick, 2008)'
_computing_structure_solution '<i>SHELXS97</i> (Sheldrick, 2008)'
_diffrn_ambient_temperature 298(2)
_diffrn_detector_area_resol_mean 13.6612
_diffrn_measured_fraction_theta_full 0.998
_diffrn_measured_fraction_theta_max 0.998
_diffrn_measurement_device_type 'Rigaku Mercury70 CCD'
_diffrn_measurement_method '\w scans'
_diffrn_radiation_monochromator graphite
_diffrn_radiation_source 'fine-focus sealed tube'
_diffrn_radiation_type MoK\a
_diffrn_radiation_wavelength 0.71073
_diffrn_reflns_av_R_equivalents 0.0573
_diffrn_reflns_av_sigmaI/netI 0.0459
_diffrn_reflns_limit_h_max 10
_diffrn_reflns_limit_h_min -10
_diffrn_reflns_limit_k_max 17
_diffrn_reflns_limit_k_min -17
_diffrn_reflns_limit_l_max 15
_diffrn_reflns_limit_l_min -15
_diffrn_reflns_number 13757
_diffrn_reflns_theta_full 27.48
_diffrn_reflns_theta_max 27.48
_diffrn_reflns_theta_min 2.99
_exptl_absorpt_coefficient_mu 2.003
_exptl_absorpt_correction_T_max 0.571
_exptl_absorpt_correction_T_min 0.491
_exptl_absorpt_correction_type multi-scan
_exptl_absorpt_process_details '(CrystalClear; Rigaku, 2005)'
_exptl_crystal_colour blue
_exptl_crystal_density_diffrn 1.711
_exptl_crystal_density_method 'not measured'
_exptl_crystal_description block
_exptl_crystal_F_000 716
_exptl_crystal_size_max 0.36
_exptl_crystal_size_mid 0.32
_exptl_crystal_size_min 0.28
_refine_diff_density_max 0.575
_refine_diff_density_min -0.520
_refine_ls_extinction_method none
_refine_ls_goodness_of_fit_ref 0.975
_refine_ls_hydrogen_treatment mixed
_refine_ls_matrix_type full
_refine_ls_number_parameters 149
_refine_ls_number_reflns 3152
_refine_ls_number_restraints 0
_refine_ls_restrained_S_all 0.975
_refine_ls_R_factor_all 0.0528
_refine_ls_R_factor_gt 0.0459
_refine_ls_shift/su_max 0.001
_refine_ls_shift/su_mean 0.000
_refine_ls_structure_factor_coef Fsqd
_refine_ls_weighting_details 'calc w=1/[\s^2^(Fo^2^)+(0.0690P)^2^+4.1266P] where P=(Fo^2^+2Fc^2^)/3'
_refine_ls_weighting_scheme calc
_refine_ls_wR_factor_gt 0.1312
_refine_ls_wR_factor_ref 0.1349
_reflns_number_gt 2724
_reflns_number_total 3152
_reflns_threshold_expression I>2sigma(I)
_cod_data_source_file cv5283.cif
_cod_data_source_block I
_cod_original_sg_symbol_H-M 'P 21/c'
_cod_database_code 2234574
_cod_database_fobs_code 2234574

loop_
_symmetry_equiv_pos_as_xyz
'x, y, z'
'-x, y+1/2, -z+1/2'
'-x, -y, -z'
'x, -y-1/2, z-1/2'

loop_
_atom_site_type_symbol
_atom_site_label
_atom_site_fract_x
_atom_site_fract_y
_atom_site_fract_z
_atom_site_U_iso_or_equiv
_atom_site_adp_type
_atom_site_calc_flag
_atom_site_refinement_flags
_atom_site_occupancy
_atom_site_symmetry_multiplicity
Co Co1 0.22754(6) 1.23132(4) -0.01115(4) 0.02235(17) Uani d . 1 1
Cl Cl2 0.22305(12) 1.24111(8) -0.19820(7) 0.0304(2) Uani d . 1 1
Cl Cl3 0.19972(12) 1.39179(7) 0.04142(8) 0.0276(2) Uani d . 1 1
Cl Cl4 0.00899(12) 1.14672(8) 0.04230(8) 0.0321(2) Uani d . 1 1
Cl Cl1 0.46675(12) 1.16243(8) 0.04912(8) 0.0325(2) Uani d . 1 1
N N2 0.1021(4) 0.8570(2) 0.3083(3) 0.0232(7) Uani d . 1 1
C C8 0.5802(5) 1.0508(3) 0.2980(4) 0.0295(9) Uani d . 1 1
N N1 0.3699(3) 0.9263(2) 0.2626(2) 0.0179(6) Uani d . 1 1
C C7 0.5319(5) 0.9636(3) 0.2328(3) 0.0254(8) Uani d . 1 1
H H7A 0.6120 0.9123 0.2458 0.031 Uiso calc R 1 1
H H7B 0.5270 0.9801 0.1552 0.031 Uiso calc R 1 1
C C2 0.3635(5) 0.9171(4) 0.3857(3) 0.0304(9) Uani d . 1 1
H H2A 0.3699 0.9817 0.4192 0.037 Uiso calc R 1 1
H H2B 0.4545 0.8786 0.4154 0.037 Uiso calc R 1 1
C C6 0.0766(5) 0.9545(3) 0.2549(4) 0.0328(9) Uani d . 1 1
H H6A 0.0331 1.0004 0.3062 0.039 Uiso calc R 1 1
H H6B 0.0000 0.9485 0.1916 0.039 Uiso calc R 1 1
C C5 0.1811(5) 0.7878(3) 0.2331(3) 0.0284(9) Uani d . 1 1
H H5A 0.1173 0.7831 0.1637 0.034 Uiso calc R 1 1
H H5B 0.1883 0.7228 0.2657 0.034 Uiso calc R 1 1
C C4 0.2072(5) 0.8675(3) 0.4119(3) 0.0275(8) Uani d . 1 1
H H4A 0.2297 0.8033 0.4439 0.033 Uiso calc R 1 1
H H4B 0.1526 0.9066 0.4646 0.033 Uiso calc R 1 1
C C1 0.2367(5) 0.9922(4) 0.2188(4) 0.0395(11) Uani d . 1 1
H H1A 0.2344 0.9939 0.1391 0.047 Uiso calc R 1 1
H H1B 0.2553 1.0585 0.2460 0.047 Uiso calc R 1 1
N N3 0.6229(5) 1.1147(3) 0.3508(3) 0.0417(10) Uani d . 1 1
C C3 0.3479(5) 0.8252(3) 0.2136(4) 0.0338(10) Uani d . 1 1
H H3A 0.4283 0.7809 0.2472 0.041 Uiso calc R 1 1
H H3B 0.3620 0.8277 0.1353 0.041 Uiso calc R 1 1
H H10 0.009(6) 0.840(4) 0.329(4) 0.032(12) Uiso d . 1 1

loop_
_atom_site_aniso_label
_atom_site_aniso_U_11
_atom_site_aniso_U_22
_atom_site_aniso_U_33
_atom_site_aniso_U_12
_atom_site_aniso_U_13
_atom_site_aniso_U_23
Co1 0.0229(3) 0.0220(3) 0.0222(3) 0.0000(2) 0.00147(19) -0.00076(19)
Cl2 0.0287(5) 0.0414(6) 0.0211(4) -0.0016(4) 0.0011(3) -0.0027(4)
Cl3 0.0320(5) 0.0209(5) 0.0305(5) -0.0024(4) 0.0066(4) -0.0011(4)
Cl4 0.0302(5) 0.0298(5) 0.0366(5) -0.0057(4) 0.0045(4) 0.0038(4)
Cl1 0.0283(5) 0.0377(6) 0.0312(5) 0.0063(4) 0.0012(4) 0.0073(4)
N2 0.0190(15) 0.0256(17) 0.0257(15) -0.0021(13) 0.0063(12) -0.0035(13)
C8 0.027(2) 0.023(2) 0.038(2) -0.0038(17) -0.0002(16) 0.0084(17)
N1 0.0182(14) 0.0165(15) 0.0190(14) -0.0004(12) 0.0023(11) -0.0008(11)
C7 0.0220(18) 0.026(2) 0.0294(19) -0.0053(15) 0.0074(15) 0.0016(15)
C2 0.0255(19) 0.047(3) 0.0185(17) -0.0080(18) 0.0007(14) -0.0004(17)
C6 0.025(2) 0.031(2) 0.043(2) 0.0093(17) 0.0031(17) 0.0025(18)
C5 0.0262(19) 0.026(2) 0.034(2) -0.0063(16) 0.0053(16) -0.0129(16)
C4 0.030(2) 0.035(2) 0.0182(16) -0.0063(17) 0.0057(15) -0.0023(15)
C1 0.028(2) 0.031(2) 0.059(3) 0.0022(18) -0.005(2) 0.020(2)
N3 0.052(2) 0.028(2) 0.044(2) -0.0136(18) -0.0076(18) 0.0070(17)
C3 0.034(2) 0.026(2) 0.044(2) -0.0080(17) 0.0192(19) -0.0181(18)

loop_
_atom_type_symbol
_atom_type_description
_atom_type_scat_dispersion_real
_atom_type_scat_dispersion_imag
_atom_type_scat_source
C C 0.0033 0.0016 'International Tables Vol C Tables 4.2.6.8 and 6.1.1.4'
H H 0.0000 0.0000 'International Tables Vol C Tables 4.2.6.8 and 6.1.1.4'
N N 0.0061 0.0033 'International Tables Vol C Tables 4.2.6.8 and 6.1.1.4'
Cl Cl 0.1484 0.1585 'International Tables Vol C Tables 4.2.6.8 and 6.1.1.4'
Co Co 0.3494 0.9721 'International Tables Vol C Tables 4.2.6.8 and 6.1.1.4'

loop_
_geom_angle_atom_site_label_1
_geom_angle_atom_site_label_2
_geom_angle_atom_site_label_3
_geom_angle
Cl1 Co1 Cl4 113.26(5)
Cl1 Co1 Cl2 107.64(5)
Cl4 Co1 Cl2 110.73(5)
Cl1 Co1 Cl3 113.85(5)
Cl4 Co1 Cl3 107.70(4)
Cl2 Co1 Cl3 103.21(4)
C6 N2 C4 110.1(3)
C6 N2 C5 110.4(3)
C4 N2 C5 108.9(3)
C6 N2 H10 105(3)
C4 N2 H10 106(3)
C5 N2 H10 116(3)
N3 C8 C7 176.4(5)
C1 N1 C7 111.4(3)
C1 N1 C3 109.8(3)
C7 N1 C3 107.4(3)
C1 N1 C2 109.3(3)
C7 N1 C2 111.0(3)
C3 N1 C2 107.8(3)
C8 C7 N1 111.0(3)
C8 C7 H7A 109.4
N1 C7 H7A 109.4
C8 C7 H7B 109.4
N1 C7 H7B 109.4
H7A C7 H7B 108.0
N1 C2 C4 109.5(3)
N1 C2 H2A 109.8
C4 C2 H2A 109.8
N1 C2 H2B 109.8
C4 C2 H2B 109.8
H2A C2 H2B 108.2
N2 C6 C1 109.0(3)
N2 C6 H6A 109.9
C1 C6 H6A 109.9
N2 C6 H6B 109.9
C1 C6 H6B 109.9
H6A C6 H6B 108.3
N2 C5 C3 109.2(3)
N2 C5 H5A 109.8
C3 C5 H5A 109.8
N2 C5 H5B 109.8
C3 C5 H5B 109.8
H5A C5 H5B 108.3
N2 C4 C2 109.0(3)
N2 C4 H4A 109.9
C2 C4 H4A 109.9
N2 C4 H4B 109.9
C2 C4 H4B 109.9
H4A C4 H4B 108.3
N1 C1 C6 109.7(3)
N1 C1 H1A 109.7
C6 C1 H1A 109.7
N1 C1 H1B 109.7
C6 C1 H1B 109.7
H1A C1 H1B 108.2
N1 C3 C5 109.5(3)
N1 C3 H3A 109.8
C5 C3 H3A 109.8
N1 C3 H3B 109.8
C5 C3 H3B 109.8
H3A C3 H3B 108.2

loop_
_geom_bond_atom_site_label_1
_geom_bond_atom_site_label_2
_geom_bond_distance
Co1 Cl1 2.2749(12)
Co1 Cl4 2.2808(12)
Co1 Cl2 2.2809(11)
Co1 Cl3 2.2910(12)
N2 C6 1.487(5)
N2 C4 1.493(5)
N2 C5 1.496(5)
N2 H10 0.86(5)
C8 N3 1.125(6)
C8 C7 1.469(6)
N1 C1 1.495(5)
N1 C7 1.505(4)
N1 C3 1.506(5)
N1 C2 1.510(5)
C7 H7A 0.9700
C7 H7B 0.9700
C2 C4 1.516(5)
C2 H2A 0.9700
C2 H2B 0.9700
C6 C1 1.518(6)
C6 H6A 0.9700
C6 H6B 0.9700
C5 C3 1.510(6)
C5 H5A 0.9700
C5 H5B 0.9700
C4 H4A 0.9700
C4 H4B 0.9700
C1 H1A 0.9700
C1 H1B 0.9700
C3 H3A 0.9700
C3 H3B 0.9700

loop_
_geom_hbond_atom_site_label_D
_geom_hbond_atom_site_label_H
_geom_hbond_atom_site_label_A
_geom_hbond_site_symmetry_A
_geom_hbond_distance_DH
_geom_hbond_distance_HA
_geom_hbond_distance_DA
_geom_hbond_angle_DHA
N2 H10 Cl3 2_545 0.86(5) 2.52(5) 3.236(3) 140(4)
N2 H10 Cl2 3_575 0.86(5) 2.65(5) 3.225(3) 125(4)
C3 H3B Cl1 3_675 0.97 2.74 3.647(4) 155.7
C7 H7A Cl2 3_675 0.97 2.58 3.492(4) 155.9
C2 H2A Cl3 4_586 0.97 2.73 3.543(4) 141.8
C3 H3A N3 2_645 0.97 2.58 2.983(4) 105.1
